data_7054400
loop_
_publ_author_name
'Palmer, Joshua H.'
'Parkin, Gerard'

_publ_section_title
;
 Synthesis and Structural Characterization of 1-Arylimidazole-2-thiones
 and N,N'-Aryldiethoxyethylthioureas with Electronically Diverse
 Substituents: A Manifold of Hydrogen Bonding Networks.
;
_journal_issue 9
_journal_name_full 'New journal of chemistry = Nouveau journal de chimie'
_journal_page_first 4071
_journal_page_last 4082
_journal_paper_doi 10.1039/C4NJ00521J
_journal_volume 38
_journal_year 2014
_chemical_formula_sum 'C15 H18 F6 N2 O2 S'
_chemical_formula_weight 404.37
_chemical_name_systematic
; 
 ? 
;
_space_group_crystal_system monoclinic
_space_group_IT_number 14
_space_group_name_Hall '-P 2yn'
_space_group_name_H-M_alt 'P 1 21/n 1'
_symmetry_space_group_name_Hall '-P 2yn'
_symmetry_space_group_name_H-M 'P 1 21/n 1'
_atom_sites_solution_hydrogens mixed
_audit_creation_method SHELXL-2013
_cell_angle_alpha 90
_cell_angle_beta 98.920(2)
_cell_angle_gamma 90
_cell_formula_units_Z 8
_cell_length_a 12.5507(13)
_cell_length_b 13.4265(14)
_cell_length_c 21.715(2)
_cell_measurement_reflns_used 9585
_cell_measurement_temperature 150(2)
_cell_measurement_theta_max 30.53
_cell_measurement_theta_min 2.24
_cell_volume 3615.0(6)
_computing_cell_refinement 'Bruker SAINT'
_computing_data_collection 'Bruker APEX2'
_computing_data_reduction 'Bruker SAINT'
_computing_molecular_graphics 'Bruker SHELXTL'
_computing_publication_material 'Bruker SHELXTL'
_computing_structure_refinement 'SHELXL-2013 (Sheldrick, 2013)'
_computing_structure_solution 'SHELXS-97 (Sheldrick, 2008)'
_diffrn_ambient_temperature 150(2)
_diffrn_measured_fraction_theta_full 1.000
_diffrn_measured_fraction_theta_max 0.998
_diffrn_measurement_device_type 'Bruker APEX-II CCD'
_diffrn_measurement_method '\f and \w scans'
_diffrn_radiation_type MoK\a
_diffrn_radiation_wavelength 0.71073
_diffrn_reflns_av_R_equivalents 0.0412
_diffrn_reflns_av_unetI/netI 0.0319
_diffrn_reflns_Laue_measured_fraction_full 1.000
_diffrn_reflns_Laue_measured_fraction_max 0.998
_diffrn_reflns_limit_h_max 17
_diffrn_reflns_limit_h_min -17
_diffrn_reflns_limit_k_max 18
_diffrn_reflns_limit_k_min -18
_diffrn_reflns_limit_l_max 30
_diffrn_reflns_limit_l_min -30
_diffrn_reflns_number 55289
_diffrn_reflns_point_group_measured_fraction_full 1.000
_diffrn_reflns_point_group_measured_fraction_max 0.998
_diffrn_reflns_theta_full 25.242
_diffrn_reflns_theta_max 30.032
_diffrn_reflns_theta_min 1.789
_exptl_absorpt_coefficient_mu 0.250
_exptl_absorpt_correction_T_max 0.8487
_exptl_absorpt_correction_T_min 0.7539
_exptl_absorpt_correction_type empirical
_exptl_absorpt_process_details sadabs
_exptl_crystal_colour colorless
_exptl_crystal_density_diffrn 1.486
_exptl_crystal_description block
_exptl_crystal_F_000 1664
_exptl_crystal_size_max 1.200
_exptl_crystal_size_mid 0.780
_exptl_crystal_size_min 0.680
_refine_diff_density_max 0.482
_refine_diff_density_min -0.313
_refine_diff_density_rms 0.048
_refine_ls_extinction_method none
_refine_ls_goodness_of_fit_ref 1.019
_refine_ls_hydrogen_treatment mixed
_refine_ls_matrix_type full
_refine_ls_number_parameters 713
_refine_ls_number_reflns 10539
_refine_ls_number_restraints 802
_refine_ls_restrained_S_all 1.057
_refine_ls_R_factor_all 0.0844
_refine_ls_R_factor_gt 0.0509
_refine_ls_shift/su_max 0.001
_refine_ls_shift/su_mean 0.000
_refine_ls_structure_factor_coef Fsqd
_refine_ls_weighting_details 'w=1/[\s^2^(Fo^2^)+(0.0496P)^2^+1.9419P] where P=(Fo^2^+2Fc^2^)/3'
_refine_ls_weighting_scheme calc
_refine_ls_wR_factor_gt 0.1153
_refine_ls_wR_factor_ref 0.1331
_reflns_Friedel_coverage 0.000
_reflns_number_gt 7066
_reflns_number_total 10539
_reflns_threshold_expression 'I > 2\s(I)'
_cod_duplicate_entry 7054268
_cod_data_source_file c4nj00521j2.cif
_cod_data_source_block tdacf30514
_cod_depositor_comments 'Adding full bibliography for 7054264--7054403.cif.'
_cod_database_code 7054400
_shelx_space_group_comment
; 
The symmetry employed for this shelxl refinement is uniquely defined 
by the following loop, which should always be used as a source of 
symmetry information in preference to the above space-group names. 
They are only intended as comments. 
;
_shelx_estimated_absorpt_t_min 0.754
_shelx_estimated_absorpt_t_max 0.848
_shelxl_version_number 2013-4

loop_
_space_group_symop_operation_xyz
'x, y, z'
'-x+1/2, y+1/2, -z+1/2'
'-x, -y, -z'
'x-1/2, -y-1/2, z-1/2'

loop_
_atom_site_label
_atom_site_type_symbol
_atom_site_fract_x
_atom_site_fract_y
_atom_site_fract_z
_atom_site_U_iso_or_equiv
_atom_site_adp_type
_atom_site_occupancy
_atom_site_site_symmetry_order
_atom_site_calc_flag
_atom_site_refinement_flags_posn
_atom_site_refinement_flags_adp
_atom_site_refinement_flags_occupancy
_atom_site_disorder_assembly
_atom_site_disorder_group
F11 F 0.1876(7) 0.0975(5) 0.0110(3) 0.0713(18) Uani 0.450(3) 1 d D U P A 1
F12 F 0.1641(7) 0.2387(5) -0.0351(4) 0.089(2) Uani 0.450(3) 1 d D U P A 1
F13 F 0.2488(6) 0.1229(7) -0.0746(3) 0.090(2) Uani 0.450(3) 1 d D U P A 1
F14 F 0.7107(12) 0.2272(10) 0.0335(6) 0.063(3) Uani 0.343(3) 1 d D U P B 1
F15 F 0.6649(10) 0.0901(8) 0.0719(5) 0.077(3) Uani 0.343(3) 1 d D U P B 1
F16 F 0.626(2) 0.1160(11) -0.0258(5) 0.064(3) Uani 0.343(3) 1 d D U P B 1
F21 F 0.4947(7) -0.0587(4) 0.4164(4) 0.083(2) Uani 0.480(3) 1 d D U P C 1
F22 F 0.4942(11) 0.0880(6) 0.4561(2) 0.119(3) Uani 0.480(3) 1 d D U P C 1
F23 F 0.3505(5) 0.0261(6) 0.4051(3) 0.0917(17) Uani 0.480(3) 1 d D U P C 1
F24 F 0.5820(8) -0.0261(11) 0.1645(8) 0.072(3) Uani 0.462(3) 1 d D U P D 1
F25 F 0.4302(8) 0.0433(10) 0.1345(5) 0.071(3) Uani 0.462(3) 1 d D U P D 1
F26 F 0.4388(10) -0.0888(7) 0.1890(9) 0.059(3) Uani 0.462(3) 1 d D U P D 1
F11A F 0.2026(11) 0.0789(6) -0.0112(6) 0.093(3) Uani 0.346(3) 1 d D U P A 2
F12A F 0.1432(7) 0.2253(7) -0.0121(4) 0.0587(17) Uani 0.346(3) 1 d D U P A 2
F13A F 0.2326(7) 0.1815(10) -0.0831(3) 0.094(3) Uani 0.346(3) 1 d D U P A 2
F14A F 0.6943(7) 0.2378(6) 0.0142(4) 0.0676(18) Uani 0.606(3) 1 d D U P B 2
F15A F 0.6923(5) 0.1230(5) 0.0812(3) 0.0732(15) Uani 0.606(3) 1 d D U P B 2
F16A F 0.6298(13) 0.0944(7) -0.0143(3) 0.073(2) Uani 0.606(3) 1 d D U P B 2
F21A F 0.4438(13) -0.0612(7) 0.4091(6) 0.074(3) Uani 0.273(3) 1 d D U P C 2
F22A F 0.5494(6) 0.0515(8) 0.4532(4) 0.0538(19) Uani 0.273(3) 1 d D U P C 2
F23A F 0.3810(8) 0.0797(10) 0.4277(5) 0.082(3) Uani 0.273(3) 1 d D U P C 2
F24A F 0.5688(11) 0.0134(15) 0.1513(11) 0.073(4) Uani 0.337(3) 1 d D U P D 2
F25A F 0.3990(10) 0.0178(12) 0.1455(9) 0.074(4) Uani 0.337(3) 1 d D U P D 2
F26A F 0.4880(13) -0.0993(8) 0.1961(10) 0.102(6) Uani 0.337(3) 1 d D U P D 2
F11B F 0.2450(11) 0.0839(7) -0.0520(7) 0.071(3) Uani 0.204(3) 1 d D U P A 3
F12B F 0.1521(10) 0.1697(17) 0.0053(7) 0.109(4) Uani 0.204(3) 1 d D U P A 3
F13B F 0.2142(13) 0.2374(8) -0.0715(7) 0.088(3) Uani 0.204(3) 1 d D U P A 3
F14B F 0.657(3) 0.204(2) -0.0215(11) 0.077(7) Uani 0.051(3) 1 d D U P B 3
F15B F 0.7138(19) 0.180(2) 0.0751(11) 0.052(6) Uani 0.051(3) 1 d D U P B 3
F16B F 0.629(3) 0.0642(11) 0.0200(15) 0.060(6) Uani 0.051(3) 1 d D U P B 3
F21B F 0.3765(11) -0.0255(10) 0.4025(5) 0.079(3) Uani 0.247(3) 1 d D U P C 3
F22B F 0.5425(8) -0.0049(13) 0.4412(5) 0.087(3) Uani 0.247(3) 1 d D U P C 3
F23B F 0.4260(10) 0.1101(7) 0.4462(5) 0.061(2) Uani 0.247(3) 1 d D U P C 3
F24B F 0.5791(13) -0.003(2) 0.1591(12) 0.049(4) Uani 0.201(3) 1 d D U P D 3
F25B F 0.4130(15) 0.0364(16) 0.1404(11) 0.044(4) Uani 0.201(3) 1 d D U P D 3
F26B F 0.462(2) -0.0964(11) 0.1902(12) 0.044(4) Uani 0.201(3) 1 d D U P D 3
S1 S 0.26504(4) 0.30381(4) 0.19786(3) 0.04354(13) Uani 1 1 d . . . . .
S2 S 0.73064(4) 0.30491(4) 0.23142(3) 0.04340(13) Uani 1 1 d . . . . .
N11 N 0.42452(13) 0.38146(12) 0.14369(8) 0.0370(3) Uani 1 1 d . . . . .
H11 H 0.4736(19) 0.4211(17) 0.1457(10) 0.044 Uiso 1 1 d . U . . .
N12 N 0.36780(13) 0.47681(13) 0.21759(8) 0.0371(3) Uani 1 1 d . . . . .
H12 H 0.4087(19) 0.5175(17) 0.2085(10) 0.045 Uiso 1 1 d . U . . .
N21 N 0.62546(13) 0.46501(12) 0.26219(8) 0.0384(4) Uani 1 1 d . . . . .
H21 H 0.5763(19) 0.4902(17) 0.2798(10) 0.046 Uiso 1 1 d . U . . .
N22 N 0.55894(13) 0.31921(12) 0.29009(8) 0.0371(3) Uani 1 1 d . . . . .
H22 H 0.5201(18) 0.3557(17) 0.3105(10) 0.045 Uiso 1 1 d . U . . .
O11 O 0.41615(11) 0.44331(11) 0.35468(7) 0.0471(3) Uani 1 1 d . . . . .
O12 O 0.45200(13) 0.59336(12) 0.31605(7) 0.0521(4) Uani 1 1 d . . . . .
O21 O 0.53873(11) 0.61290(9) 0.18290(6) 0.0393(3) Uani 1 1 d . . . . .
O22 O 0.62157(11) 0.50738(10) 0.12574(7) 0.0456(3) Uani 1 1 d . . . . .
C11 C 0.36896(17) 0.53054(16) 0.32550(10) 0.0452(5) Uani 1 1 d . . . . .
H11A H 0.3233 0.5636 0.3534 0.054 Uiso 1 1 calc R U . . .
C12 C 0.30244(16) 0.51013(17) 0.26314(10) 0.0447(5) Uani 1 1 d . . . . .
H12A H 0.2480 0.4585 0.2680 0.054 Uiso 1 1 calc R U . . .
H12B H 0.2635 0.5716 0.2477 0.054 Uiso 1 1 calc R U . . .
C13 C 0.35434(14) 0.39103(14) 0.18582(8) 0.0341(4) Uani 1 1 d . . . . .
C14 C 0.42449(14) 0.30692(13) 0.09837(8) 0.0330(4) Uani 1 1 d . . . . .
C15 C 0.33005(16) 0.27370(15) 0.06209(9) 0.0393(4) Uani 1 1 d . . . . .
H15A H 0.2622 0.2991 0.0689 0.047 Uiso 1 1 calc R U . . .
C16 C 0.33547(17) 0.20399(16) 0.01637(9) 0.0434(5) Uani 1 1 d . . . . .
C17 C 0.43290(18) 0.16576(16) 0.00472(9) 0.0435(5) Uani 1 1 d . . . . .
H17A H 0.4354 0.1171 -0.0268 0.052 Uiso 1 1 calc R U . . .
C18 C 0.52587(16) 0.20032(15) 0.04020(9) 0.0394(4) Uani 1 1 d . . . . .
C19 C 0.52253(15) 0.27050(14) 0.08683(8) 0.0348(4) Uani 1 1 d . . . . .
H19A H 0.5876 0.2935 0.1108 0.042 Uiso 1 1 calc R U . . .
C21 C 0.64025(15) 0.57758(14) 0.17479(10) 0.0397(4) Uani 1 1 d . . . . .
H21A H 0.6846 0.6338 0.1624 0.048 Uiso 1 1 calc R U . . .
C22 C 0.69466(15) 0.53378(14) 0.23560(10) 0.0426(5) Uani 1 1 d . . . . .
H22A H 0.7610 0.4985 0.2285 0.051 Uiso 1 1 calc R U . . .
H22B H 0.7161 0.5884 0.2656 0.051 Uiso 1 1 calc R U . . .
C23 C 0.63434(14) 0.36560(13) 0.26194(9) 0.0355(4) Uani 1 1 d . . . . .
C24 C 0.53687(14) 0.21640(13) 0.29092(8) 0.0336(4) Uani 1 1 d . . . . .
C25 C 0.51352(16) 0.17580(15) 0.34574(9) 0.0394(4) Uani 1 1 d . . . . .
H25A H 0.5182 0.2159 0.3821 0.047 Uiso 1 1 calc R U . . .
C26 C 0.48335(17) 0.07712(15) 0.34776(9) 0.0425(5) Uani 1 1 d . . . . .
C27 C 0.47711(16) 0.01659(15) 0.29600(9) 0.0400(4) Uani 1 1 d . . . . .
H27A H 0.4575 -0.0515 0.2978 0.048 Uiso 1 1 calc R U . . .
C28 C 0.50031(14) 0.05807(14) 0.24136(9) 0.0344(4) Uani 1 1 d . . . . .
C29 C 0.52971(14) 0.15713(14) 0.23846(8) 0.0341(4) Uani 1 1 d . . . . .
H29A H 0.5450 0.1843 0.2004 0.041 Uiso 1 1 calc R U . . .
C111 C 0.34650(18) 0.3859(2) 0.38697(12) 0.0572(6) Uani 1 1 d . . . . .
H11B H 0.3314 0.3209 0.3659 0.069 Uiso 1 1 calc R U . . .
H11C H 0.2772 0.4214 0.3863 0.069 Uiso 1 1 calc R U . . .
C112 C 0.3974(2) 0.3697(3) 0.45179(13) 0.0850(10) Uani 1 1 d . . . . .
H11D H 0.3528 0.3243 0.4723 0.128 Uiso 1 1 calc R U . . .
H11E H 0.4044 0.4335 0.4740 0.128 Uiso 1 1 calc R U . . .
H11F H 0.4691 0.3404 0.4523 0.128 Uiso 1 1 calc R U . . .
C121 C 0.4996(3) 0.6454(2) 0.37143(12) 0.0810(9) Uani 1 1 d . . . . .
H12C H 0.4421 0.6693 0.3943 0.097 Uiso 1 1 calc R U . . .
H12D H 0.5467 0.5994 0.3991 0.097 Uiso 1 1 calc R U . . .
C122 C 0.5612(3) 0.7275(2) 0.35560(17) 0.0898(10) Uani 1 1 d . . . . .
H12E H 0.5842 0.7680 0.3928 0.135 Uiso 1 1 calc R U . . .
H12F H 0.5170 0.7682 0.3239 0.135 Uiso 1 1 calc R U . . .
H12G H 0.6247 0.7032 0.3391 0.135 Uiso 1 1 calc R U . . .
C161 C 0.2337(2) 0.1692(2) -0.02213(12) 0.0659(7) Uani 1 1 d D U . . .
C181 C 0.6332(2) 0.16146(19) 0.03006(11) 0.0541(5) Uani 1 1 d D U . . .
C211 C 0.49490(19) 0.68406(16) 0.13597(11) 0.0516(5) Uani 1 1 d . . . . .
H21B H 0.5004 0.6580 0.0939 0.062 Uiso 1 1 calc R U . . .
H21C H 0.5357 0.7474 0.1419 0.062 Uiso 1 1 calc R U . . .
C212 C 0.3792(2) 0.70148(18) 0.14199(13) 0.0620(7) Uani 1 1 d . . . . .
H21D H 0.3504 0.7561 0.1144 0.093 Uiso 1 1 calc R U . . .
H21E H 0.3738 0.7190 0.1852 0.093 Uiso 1 1 calc R U . . .
H21F H 0.3376 0.6408 0.1304 0.093 Uiso 1 1 calc R U . . .
C221 C 0.7113(2) 0.4893(2) 0.09383(13) 0.0623(7) Uani 1 1 d . . . . .
H22C H 0.7481 0.4269 0.1093 0.075 Uiso 1 1 calc R U . . .
H22D H 0.7638 0.5446 0.1018 0.075 Uiso 1 1 calc R U . . .
C222 C 0.6718(3) 0.4810(3) 0.02554(15) 0.0861(10) Uani 1 1 d . . . . .
H22E H 0.7320 0.4632 0.0038 0.129 Uiso 1 1 calc R U . . .
H22F H 0.6414 0.5450 0.0098 0.129 Uiso 1 1 calc R U . . .
H22G H 0.6161 0.4294 0.0182 0.129 Uiso 1 1 calc R U . . .
C261 C 0.4596(2) 0.03587(19) 0.40777(11) 0.0609(6) Uani 1 1 d D U . . .
C281 C 0.48874(17) -0.00243(16) 0.18331(10) 0.0443(5) Uani 1 1 d D U . . .

loop_
_atom_site_aniso_label
_atom_site_aniso_U_11
_atom_site_aniso_U_22
_atom_site_aniso_U_33
_atom_site_aniso_U_23
_atom_site_aniso_U_13
_atom_site_aniso_U_12
F11 0.056(3) 0.075(4) 0.077(4) -0.005(3) -0.010(2) -0.032(3)
F12 0.065(5) 0.083(3) 0.100(7) 0.013(4) -0.045(4) 0.001(3)
F13 0.099(5) 0.109(6) 0.052(3) -0.021(3) -0.019(3) -0.020(5)
F14 0.041(3) 0.074(5) 0.078(7) -0.021(4) 0.017(4) -0.004(4)
F15 0.062(7) 0.090(6) 0.083(5) 0.019(5) 0.026(4) 0.027(4)
F16 0.073(6) 0.064(6) 0.063(4) -0.021(4) 0.034(4) -0.006(6)
F21 0.122(6) 0.067(3) 0.065(4) 0.035(3) 0.023(5) -0.004(3)
F22 0.237(10) 0.086(5) 0.031(2) 0.003(3) 0.007(6) -0.061(6)
F23 0.124(4) 0.091(4) 0.074(4) 0.012(4) 0.059(3) -0.006(3)
F24 0.060(3) 0.093(8) 0.067(5) -0.026(5) 0.023(3) -0.009(3)
F25 0.105(7) 0.058(4) 0.037(3) 0.002(2) -0.031(4) -0.009(5)
F26 0.076(5) 0.034(3) 0.070(4) -0.013(3) 0.025(4) -0.018(3)
F11A 0.085(6) 0.064(3) 0.117(9) -0.024(4) -0.027(6) -0.019(3)
F12A 0.046(3) 0.069(4) 0.054(4) 0.001(3) -0.014(3) -0.007(3)
F13A 0.083(4) 0.139(8) 0.051(3) -0.032(4) -0.023(3) 0.008(7)
F14A 0.055(4) 0.070(2) 0.084(5) -0.006(2) 0.032(3) -0.006(2)
F15A 0.049(3) 0.092(4) 0.078(2) 0.010(3) 0.0110(16) 0.020(3)
F16A 0.078(3) 0.065(4) 0.081(4) -0.025(3) 0.026(4) 0.008(3)
F21A 0.105(8) 0.062(4) 0.055(4) 0.019(3) 0.012(7) -0.039(4)
F22A 0.068(3) 0.062(5) 0.031(3) 0.016(4) 0.007(2) -0.013(3)
F23A 0.068(5) 0.111(8) 0.072(7) 0.023(5) 0.033(4) -0.004(4)
F24A 0.073(5) 0.087(9) 0.066(8) -0.019(5) 0.030(5) -0.012(4)
F25A 0.059(4) 0.100(11) 0.059(6) -0.028(6) -0.005(4) -0.024(5)
F26A 0.165(16) 0.038(4) 0.105(8) -0.015(4) 0.030(9) -0.006(6)
F11B 0.071(7) 0.061(5) 0.069(8) -0.017(4) -0.032(6) -0.007(5)
F12B 0.063(6) 0.136(12) 0.123(9) -0.035(8) -0.001(6) -0.029(7)
F13B 0.080(8) 0.078(6) 0.089(7) -0.005(5) -0.045(5) 0.006(5)
F14B 0.067(17) 0.100(15) 0.068(8) 0.014(9) 0.027(9) 0.000(12)
F15B 0.053(9) 0.041(13) 0.064(9) -0.011(8) 0.018(8) 0.015(8)
F16B 0.076(16) 0.063(6) 0.050(13) -0.008(6) 0.037(12) 0.002(6)
F21B 0.105(6) 0.079(6) 0.061(5) 0.003(6) 0.033(6) -0.042(5)
F22B 0.095(5) 0.104(8) 0.063(7) 0.045(6) 0.012(4) 0.007(5)
F23B 0.078(6) 0.068(4) 0.039(5) 0.004(3) 0.016(4) -0.018(4)
F24B 0.051(5) 0.061(12) 0.036(7) -0.013(7) 0.010(5) -0.020(5)
F25B 0.044(6) 0.035(6) 0.052(7) -0.004(5) 0.003(5) -0.021(4)
F26B 0.065(10) 0.032(5) 0.040(7) -0.010(4) 0.022(8) -0.010(5)
S1 0.0366(3) 0.0426(3) 0.0533(3) 0.0017(2) 0.0129(2) -0.0079(2)
S2 0.0301(2) 0.0317(2) 0.0679(3) 0.0029(2) 0.0058(2) 0.00301(18)
N11 0.0313(8) 0.0381(9) 0.0426(9) -0.0044(7) 0.0087(7) -0.0087(6)
N12 0.0299(8) 0.0387(9) 0.0432(9) -0.0027(7) 0.0069(6) -0.0024(6)
N21 0.0306(8) 0.0281(8) 0.0555(10) 0.0008(7) 0.0035(7) -0.0006(6)
N22 0.0394(9) 0.0287(8) 0.0430(9) 0.0018(6) 0.0052(7) -0.0001(6)
O11 0.0366(7) 0.0550(9) 0.0514(8) 0.0080(7) 0.0118(6) -0.0050(6)
O12 0.0634(10) 0.0525(9) 0.0412(8) -0.0079(7) 0.0106(7) -0.0212(8)
O21 0.0372(7) 0.0305(6) 0.0506(8) 0.0059(6) 0.0082(6) 0.0046(5)
O22 0.0369(7) 0.0388(7) 0.0642(9) -0.0104(7) 0.0172(7) -0.0041(6)
C11 0.0478(12) 0.0435(11) 0.0468(11) -0.0030(9) 0.0148(9) -0.0026(9)
C12 0.0358(10) 0.0487(12) 0.0508(12) -0.0036(9) 0.0106(8) 0.0058(9)
C13 0.0274(8) 0.0375(10) 0.0362(9) 0.0032(7) 0.0012(7) 0.0005(7)
C14 0.0326(9) 0.0348(9) 0.0310(8) 0.0047(7) 0.0034(7) -0.0042(7)
C15 0.0355(10) 0.0413(10) 0.0394(10) 0.0060(8) 0.0004(8) -0.0019(8)
C16 0.0468(11) 0.0450(11) 0.0348(10) 0.0042(8) -0.0055(8) -0.0086(9)
C17 0.0565(13) 0.0398(10) 0.0334(9) -0.0002(8) 0.0044(9) -0.0052(9)
C18 0.0445(11) 0.0404(10) 0.0343(9) 0.0046(8) 0.0096(8) -0.0021(8)
C19 0.0326(9) 0.0392(10) 0.0323(9) 0.0044(7) 0.0044(7) -0.0050(7)
C21 0.0329(9) 0.0278(9) 0.0600(12) -0.0017(8) 0.0120(8) -0.0039(7)
C22 0.0316(9) 0.0279(9) 0.0664(13) -0.0006(9) 0.0020(9) -0.0049(7)
C23 0.0293(9) 0.0308(9) 0.0432(10) 0.0024(7) -0.0048(7) 0.0007(7)
C24 0.0303(8) 0.0308(9) 0.0370(9) 0.0054(7) -0.0030(7) -0.0002(7)
C25 0.0429(10) 0.0417(10) 0.0310(9) 0.0024(8) -0.0028(7) -0.0023(8)
C26 0.0473(11) 0.0446(11) 0.0333(10) 0.0092(8) -0.0007(8) -0.0082(9)
C27 0.0429(10) 0.0347(10) 0.0403(10) 0.0082(8) -0.0007(8) -0.0084(8)
C28 0.0301(9) 0.0342(9) 0.0371(9) 0.0033(7) -0.0006(7) -0.0035(7)
C29 0.0321(9) 0.0352(9) 0.0337(9) 0.0068(7) 0.0015(7) -0.0014(7)
C111 0.0378(11) 0.0670(15) 0.0697(15) 0.0172(12) 0.0174(10) -0.0030(10)
C112 0.0574(16) 0.139(3) 0.0642(17) 0.0317(18) 0.0254(13) 0.0102(17)
C121 0.107(2) 0.089(2) 0.0484(14) -0.0209(14) 0.0155(14) -0.0487(19)
C122 0.089(2) 0.0726(19) 0.101(2) -0.0133(18) -0.0086(18) -0.0334(17)
C161 0.0565(14) 0.0692(16) 0.0637(15) -0.0125(12) -0.0172(12) -0.0058(12)
C181 0.0543(13) 0.0577(13) 0.0542(13) -0.0063(11) 0.0204(10) 0.0020(11)
C211 0.0609(14) 0.0390(11) 0.0560(13) 0.0106(10) 0.0120(11) 0.0133(10)
C212 0.0541(14) 0.0491(13) 0.0801(17) 0.0139(12) 0.0014(12) 0.0156(11)
C221 0.0515(14) 0.0587(15) 0.0839(18) -0.0126(13) 0.0336(13) -0.0047(11)
C222 0.103(2) 0.084(2) 0.082(2) 0.0172(17) 0.0492(19) 0.0066(18)
C261 0.0849(17) 0.0586(14) 0.0398(12) 0.0104(10) 0.0111(11) -0.0142(13)
C281 0.0468(11) 0.0408(11) 0.0450(11) -0.0024(9) 0.0062(9) -0.0094(9)

loop_
_atom_type_symbol
_atom_type_description
_atom_type_scat_dispersion_real
_atom_type_scat_dispersion_imag
_atom_type_scat_source
C C 0.0033 0.0016 'International Tables Vol C Tables 4.2.6.8 and 6.1.1.4'
H H 0.0000 0.0000 'International Tables Vol C Tables 4.2.6.8 and 6.1.1.4'
N N 0.0061 0.0033 'International Tables Vol C Tables 4.2.6.8 and 6.1.1.4'
O O 0.0106 0.0060 'International Tables Vol C Tables 4.2.6.8 and 6.1.1.4'
F F 0.0171 0.0103 'International Tables Vol C Tables 4.2.6.8 and 6.1.1.4'
S S 0.1246 0.1234 'International Tables Vol C Tables 4.2.6.8 and 6.1.1.4'

loop_
_geom_angle_atom_site_label_1
_geom_angle_atom_site_label_2
_geom_angle_atom_site_label_3
_geom_angle
C13 N11 C14 127.19(16)
C13 N11 O22 130.29(12)
C14 N11 O22 102.50(11)
C13 N12 C12 125.24(17)
C13 N12 O21 115.60(12)
C12 N12 O21 119.03(13)
C23 N21 C22 125.34(18)
C23 N21 O12 127.67(13)
C22 N21 O12 106.97(12)
C23 N22 C24 127.49(17)
C23 N22 O11 118.18(12)
C24 N22 O11 114.30(12)
C11 O11 C111 114.86(16)
C11 O11 N22 119.73(12)
C111 O11 N22 113.02(14)
C11 O12 C121 113.46(17)
C11 O12 N21 107.63(12)
C121 O12 N21 110.84(18)
C21 O21 C211 113.04(15)
C21 O21 N12 121.79(11)
C211 O21 N12 111.81(12)
C21 O22 C221 115.23(16)
C21 O22 N11 108.31(11)
C221 O22 N11 132.67(13)
O12 C11 O11 107.37(17)
O12 C11 C12 107.73(17)
O11 C11 C12 112.82(18)
N12 C12 C11 112.16(16)
N12 C13 N11 112.43(16)
N12 C13 S1 123.82(14)
N11 C13 S1 123.72(15)
C19 C14 C15 119.21(18)
C19 C14 N11 118.41(16)
C15 C14 N11 122.23(17)
C16 C15 C14 119.64(19)
C15 C16 C17 121.90(18)
C15 C16 C161 119.0(2)
C17 C16 C161 119.1(2)
C18 C17 C16 117.97(19)
C17 C18 C19 121.23(19)
C17 C18 C181 120.41(19)
C19 C18 C181 118.35(19)
C14 C19 C18 120.04(17)
O21 C21 O22 105.86(15)
O21 C21 C22 108.66(16)
O22 C21 C22 113.52(16)
N21 C22 C21 112.32(15)
N21 C23 N22 113.06(17)
N21 C23 S2 123.46(15)
N22 C23 S2 123.47(14)
C29 C24 C25 119.21(17)
C29 C24 N22 122.81(17)
C25 C24 N22 117.79(17)
C26 C25 C24 120.13(18)
C27 C26 C25 121.38(18)
C27 C26 C261 120.03(19)
C25 C26 C261 118.57(19)
C26 C27 C28 117.98(18)
C27 C28 C29 121.29(18)
C27 C28 C281 120.10(17)
C29 C28 C281 118.54(17)
C24 C29 C28 119.99(17)
O11 C111 C112 110.0(2)
C122 C121 O12 110.3(2)
F11A C161 F13A 109.8(6)
F12B C161 F11B 112.9(8)
F12 C161 F13 109.5(5)
F12 C161 F11 107.2(5)
F13 C161 F11 104.2(4)
F12B C161 F13B 107.4(8)
F11B C161 F13B 102.0(6)
F11A C161 F12A 101.4(6)
F13A C161 F12A 101.7(5)
F12B C161 C16 114.9(6)
F12 C161 C16 113.1(4)
F11A C161 C16 116.3(6)
F13A C161 C16 113.3(5)
F11B C161 C16 113.3(6)
F13 C161 C16 113.7(4)
F11 C161 C16 108.6(4)
F13B C161 C16 104.9(5)
F12A C161 C16 112.8(5)
F15B C181 F16B 108.5(12)
F15B C181 F14B 107.2(12)
F16B C181 F14B 107.0(12)
F14 C181 F15 107.7(7)
F16A C181 F15A 107.1(6)
F14 C181 F16 107.6(10)
F15 C181 F16 105.0(9)
F16A C181 F14A 106.6(6)
F15A C181 F14A 103.9(4)
F14 C181 C18 115.8(9)
F16A C181 C18 114.9(7)
F15B C181 C18 115.5(12)
F16B C181 C18 110.8(13)
F14B C181 C18 107.4(14)
F15 C181 C18 109.3(7)
F15A C181 C18 114.1(4)
F16 C181 C18 110.8(11)
F14A C181 C18 109.4(5)
O21 C211 C212 108.10(18)
O22 C221 C222 109.1(2)
F23A C261 F21A 108.7(6)
F22B C261 F21B 109.9(6)
F22 C261 F21 109.9(5)
F22 C261 F23 107.3(6)
F21 C261 F23 102.7(4)
F23A C261 F22A 105.8(6)
F21A C261 F22A 103.9(6)
F22B C261 F23B 104.9(6)
F21B C261 F23B 100.8(6)
F22 C261 C26 115.2(3)
F23A C261 C26 113.3(4)
F22B C261 C26 113.3(5)
F21A C261 C26 116.0(6)
F21B C261 C26 114.8(5)
F21 C261 C26 111.5(4)
F23 C261 C26 109.5(3)
F22A C261 C26 108.3(4)
F23B C261 C26 112.1(5)
F26B C281 F24B 106.8(12)
F25A C281 F24A 106.5(10)
F25A C281 F26A 107.4(9)
F24A C281 F26A 107.3(10)
F26B C281 F25B 106.6(11)
F24B C281 F25B 106.8(11)
F26 C281 F24 105.5(7)
F26 C281 F25 105.3(7)
F24 C281 F25 105.5(7)
F25A C281 C28 112.2(10)
F26B C281 C28 114.8(11)
F24B C281 C28 111.2(12)
F24A C281 C28 112.0(11)
F26A C281 C28 111.1(9)
F25B C281 C28 110.2(12)
F26 C281 C28 112.5(9)
F24 C281 C28 114.4(9)
F25 C281 C28 112.9(7)

loop_
_geom_bond_atom_site_label_1
_geom_bond_atom_site_label_2
_geom_bond_distance
F11 C161 1.381(6)
F12 C161 1.280(6)
F13 C161 1.337(6)
F14 C181 1.308(9)
F15 C181 1.339(8)
F16 C181 1.349(10)
F21 C261 1.347(6)
F22 C261 1.280(5)
F23 C261 1.368(6)
F24 C281 1.336(8)
F25 C281 1.341(7)
F26 C281 1.332(8)
F11A C161 1.307(8)
F12A C161 1.408(7)
F13A C161 1.332(7)
F14A C181 1.357(6)
F15A C181 1.339(5)
F16A C181 1.315(7)
F21A C261 1.320(8)
F22A C261 1.394(7)
F23A C261 1.280(8)
F24A C281 1.325(10)
F25A C281 1.315(10)
F26A C281 1.330(10)
F11B C161 1.335(9)
F12B C161 1.263(9)
F13B C161 1.402(9)
F14B C181 1.331(13)
F15B C181 1.318(13)
F16B C181 1.324(13)
F21B C261 1.320(8)
F22B C261 1.295(7)
F23B C261 1.406(8)
F24B C281 1.321(12)
F25B C281 1.330(12)
F26B C281 1.320(12)
S1 C13 1.6693(19)
S2 C23 1.677(2)
N11 C13 1.371(2)
N11 C14 1.403(2)
N11 O22 3.070(2)
N12 C13 1.340(2)
N12 C12 1.450(2)
N12 O21 3.002(2)
N21 C23 1.339(2)
N21 C22 1.448(2)
N21 O12 3.141(2)
N22 C23 1.355(2)
N22 C24 1.409(2)
N22 O11 2.955(2)
O11 C11 1.417(3)
O11 C111 1.428(2)
O12 C11 1.381(2)
O12 C121 1.438(3)
O21 C21 1.396(2)
O21 C211 1.442(2)
O22 C21 1.414(2)
O22 C221 1.432(3)
C11 C12 1.502(3)
C14 C19 1.383(3)
C14 C15 1.391(3)
C15 C16 1.374(3)
C16 C17 1.385(3)
C16 C161 1.489(3)
C17 C18 1.375(3)
C18 C19 1.389(3)
C18 C181 1.492(3)
C21 C22 1.509(3)
C24 C29 1.381(3)
C24 C25 1.381(3)
C25 C26 1.380(3)
C26 C27 1.379(3)
C26 C261 1.488(3)
C27 C28 1.382(3)
C28 C29 1.384(3)
C28 C281 1.488(3)
C111 C112 1.469(4)
C121 C122 1.419(4)
C211 C212 1.497(3)
C221 C222 1.493(4)

loop_
_geom_hbond_atom_site_label_D
_geom_hbond_atom_site_label_H
_geom_hbond_atom_site_label_A
_geom_hbond_distance_DH
_geom_hbond_distance_HA
_geom_hbond_distance_DA
_geom_hbond_angle_DHA
N11 H11 O22 0.81(2) 2.29(2) 3.070(2) 163(2)
N12 H12 O21 0.80(2) 2.21(2) 3.002(2) 172(2)
N21 H21 O12 0.85(2) 2.31(2) 3.141(2) 166(2)
N22 H22 O11 0.86(2) 2.10(2) 2.955(2) 176(2)
